data_7007854
loop_
_publ_author_name
'Anderson, Carly E.'
'Batsanov, Andrei S.'
'Dyer, Philip W.'
'Fawcett, John'
'Howard, Judith A. K.'

_publ_section_title
;
 Chelating N-pyrrolylphosphino-N'-arylaldimine ligands: synthesis,
 ligand behaviour and applications in catalysis.
;
_journal_issue 45
_journal_name_full 'Dalton transactions (Cambridge, England : 2003)'
_journal_page_first 5362
_journal_page_last 5378
_journal_paper_doi 10.1039/b611652c
_journal_year 2006
_chemical_formula_moiety 'C29 H31 Cl2 N2 P Pd'
_chemical_formula_sum 'C29 H31 Cl2 N2 P Pd'
_chemical_formula_weight 615.83
_chemical_name_systematic
; (2,6-Diisopropyl-phenyl)-(1-diphenylphosphanyl-1H-pyrrol-2-
ylmethylene)-amine palladium dichloride
;
_space_group_IT_number 15
_symmetry_cell_setting monoclinic
_symmetry_space_group_name_Hall '-C 2yc'
_symmetry_space_group_name_H-M 'C 1 2/c 1'
_atom_sites_solution_hydrogens geom
_atom_sites_solution_primary direct
_atom_sites_solution_secondary difmap
_audit_creation_method SHELXL-97
_cell_angle_alpha 90.00
_cell_angle_beta 102.609(2)
_cell_angle_gamma 90.00
_cell_formula_units_Z 8
_cell_length_a 32.505(4)
_cell_length_b 9.9996(11)
_cell_length_c 17.8876(19)
_cell_measurement_reflns_used 12694
_cell_measurement_temperature 150(2)
_cell_measurement_theta_max 28.61
_cell_measurement_theta_min 2.33
_cell_volume 5673.9(11)
_computing_cell_refinement 'Bruker SMART'
_computing_data_collection 'Bruker SMART'
_computing_data_reduction 'Bruker SAINT'
_computing_molecular_graphics 'Bruker SHELXTL'
_computing_publication_material 'Bruker SHELXTL'
_computing_structure_refinement 'SHELXL-97 (Sheldrick, 1997)'
_computing_structure_solution 'SHELXS-97 (Sheldrick, 1990)'
_diffrn_ambient_temperature 150(2)
_diffrn_measured_fraction_theta_full 0.999
_diffrn_measured_fraction_theta_max 0.999
_diffrn_measurement_device_type 'Bruker APEX 2K CCD area detector'
_diffrn_measurement_method 'phi and omega scans'
_diffrn_radiation_monochromator graphite
_diffrn_radiation_source 'fine-focus sealed tube'
_diffrn_radiation_type MoK\a
_diffrn_radiation_wavelength 0.71073
_diffrn_reflns_av_R_equivalents 0.0260
_diffrn_reflns_av_sigmaI/netI 0.0232
_diffrn_reflns_limit_h_max 40
_diffrn_reflns_limit_h_min -39
_diffrn_reflns_limit_k_max 12
_diffrn_reflns_limit_k_min -12
_diffrn_reflns_limit_l_max 21
_diffrn_reflns_limit_l_min -22
_diffrn_reflns_number 21726
_diffrn_reflns_theta_full 26.00
_diffrn_reflns_theta_max 26.00
_diffrn_reflns_theta_min 1.28
_diffrn_standards_number 0
_exptl_absorpt_coefficient_mu 0.919
_exptl_absorpt_correction_T_max 0.801
_exptl_absorpt_correction_T_min 0.659
_exptl_absorpt_correction_type multi-scan
_exptl_absorpt_process_details
;
absorption correction based on 16940 reflections (SADABS);
Rint 0.039 before correction and 0.025 after.
;
_exptl_crystal_colour yellow
_exptl_crystal_density_diffrn 1.442
_exptl_crystal_density_method 'not measured'
_exptl_crystal_description block
_exptl_crystal_F_000 2512
_exptl_crystal_size_max 0.29
_exptl_crystal_size_mid 0.21
_exptl_crystal_size_min 0.18
_refine_diff_density_max 0.728
_refine_diff_density_min -0.289
_refine_diff_density_rms 0.066
_refine_ls_extinction_method none
_refine_ls_goodness_of_fit_ref 1.070
_refine_ls_hydrogen_treatment constr
_refine_ls_matrix_type full
_refine_ls_number_parameters 320
_refine_ls_number_reflns 5569
_refine_ls_number_restraints 0
_refine_ls_restrained_S_all 1.070
_refine_ls_R_factor_all 0.0274
_refine_ls_R_factor_gt 0.0251
_refine_ls_shift/su_max 0.001
_refine_ls_shift/su_mean 0.000
_refine_ls_structure_factor_coef Fsqd
_refine_ls_weighting_details 'calc w=1/[\s^2^(Fo^2^)+(0.0388P)^2^+1.2926P] where P=(Fo^2^+2Fc^2^)/3'
_refine_ls_weighting_scheme calc
_refine_ls_wR_factor_gt 0.0648
_refine_ls_wR_factor_ref 0.0660
_reflns_number_gt 5187
_reflns_number_total 5569
_reflns_threshold_expression I>2\s(I)
_cod_data_source_file b611652c.txt
_cod_data_source_block 13d
_cod_depositor_comments
;
The following automatic conversions were performed:
'_symmetry_cell_setting' value 'Monoclinic' changed to 'monoclinic'
according to '/home/saulius/struct/CIF-dictionaries/cif_core.dic'
dictionary named 'cif_core.dic' version 2.4.1 from 2010-06-29.

Automatic conversion script
Id: cif_fix_enum 1527 2010-12-29 10:47:43Z saulius 
;
_cod_original_sg_symbol_H-M 'C 2/c'
_cod_database_code 7007854

loop_
_symmetry_equiv_pos_as_xyz
'x, y, z'
'-x, y, -z+1/2'
'x+1/2, y+1/2, z'
'-x+1/2, y+1/2, -z+1/2'
'-x, -y, -z'
'x, -y, z-1/2'
'-x+1/2, -y+1/2, -z'
'x+1/2, -y+1/2, z-1/2'

loop_
_atom_site_label
_atom_site_type_symbol
_atom_site_fract_x
_atom_site_fract_y
_atom_site_fract_z
_atom_site_U_iso_or_equiv
_atom_site_adp_type
_atom_site_occupancy
_atom_site_symmetry_multiplicity
_atom_site_calc_flag
_atom_site_refinement_flags
_atom_site_disorder_assembly
_atom_site_disorder_group
Pd1 Pd 0.151992(4) 0.727074(14) 0.089671(8) 0.01685(6) Uani 1 1 d . . .
Cl1 Cl 0.211401(15) 0.59892(5) 0.12291(3) 0.02567(12) Uani 1 1 d . . .
Cl2 Cl 0.115857(15) 0.55152(5) 0.01615(3) 0.02749(12) Uani 1 1 d . . .
P2 P 0.190396(15) 0.88680(5) 0.15450(3) 0.01761(11) Uani 1 1 d . . .
N1 N 0.09859(5) 0.84418(15) 0.06902(9) 0.0190(3) Uani 1 1 d . . .
N2 N 0.17291(5) 1.03683(15) 0.11342(9) 0.0193(3) Uani 1 1 d . . .
C1 C 0.09693(6) 0.97327(19) 0.06741(11) 0.0227(4) Uani 1 1 d . . .
H1 H 0.0694 1.0107 0.0543 0.027 Uiso 1 1 calc R . .
C2 C 0.13062(6) 1.06706(19) 0.08251(11) 0.0220(4) Uani 1 1 d . . .
C3 C 0.12801(7) 1.2025(2) 0.06822(12) 0.0271(5) Uani 1 1 d . . .
H3 H 0.1030 1.2507 0.0473 0.033 Uiso 1 1 calc R . .
C4 C 0.16861(7) 1.2568(2) 0.08978(12) 0.0269(5) Uani 1 1 d . . .
H4 H 0.1761 1.3479 0.0853 0.032 Uiso 1 1 calc R . .
C5 C 0.19519(6) 1.15582(19) 0.11811(11) 0.0238(4) Uani 1 1 d . . .
H5 H 0.2246 1.1651 0.1381 0.029 Uiso 1 1 calc R . .
C6 C 0.05822(6) 0.77675(18) 0.05402(12) 0.0219(4) Uani 1 1 d . . .
C7 C 0.03307(7) 0.77752(19) -0.02060(13) 0.0268(5) Uani 1 1 d . . .
C8 C -0.00578(7) 0.7138(2) -0.03168(15) 0.0351(5) Uani 1 1 d . . .
H8 H -0.0237 0.7139 -0.0813 0.042 Uiso 1 1 calc R . .
C9 C -0.01886(7) 0.6508(2) 0.02718(16) 0.0413(6) Uani 1 1 d . . .
H9 H -0.0457 0.6086 0.0182 0.050 Uiso 1 1 calc R . .
C10 C 0.00708(7) 0.6489(2) 0.09974(15) 0.0368(5) Uani 1 1 d . . .
H10 H -0.0021 0.6046 0.1401 0.044 Uiso 1 1 calc R . .
C11 C 0.04617(6) 0.7103(2) 0.11455(13) 0.0269(5) Uani 1 1 d . . .
C12 C 0.04721(7) 0.8388(2) -0.08833(12) 0.0345(5) Uani 1 1 d . . .
H12 H 0.0768 0.8717 -0.0701 0.041 Uiso 1 1 calc R . .
C13 C 0.01953(9) 0.9587(3) -0.12017(16) 0.0547(7) Uani 1 1 d . . .
H13A H -0.0097 0.9289 -0.1384 0.082 Uiso 1 1 calc R . .
H13B H 0.0298 0.9982 -0.1628 0.082 Uiso 1 1 calc R . .
H13C H 0.0208 1.0256 -0.0797 0.082 Uiso 1 1 calc R . .
C14 C 0.04722(9) 0.7351(3) -0.15110(15) 0.0531(7) Uani 1 1 d . . .
H14A H 0.0650 0.6593 -0.1297 0.080 Uiso 1 1 calc R . .
H14B H 0.0583 0.7758 -0.1925 0.080 Uiso 1 1 calc R . .
H14C H 0.0184 0.7039 -0.1713 0.080 Uiso 1 1 calc R . .
C15 C 0.07473(7) 0.7068(2) 0.19409(13) 0.0343(5) Uani 1 1 d . . .
H15 H 0.1044 0.7137 0.1876 0.041 Uiso 1 1 calc R . .
C16 C 0.06672(9) 0.8262(3) 0.24093(14) 0.0571(8) Uani 1 1 d . . .
H16A H 0.0711 0.9088 0.2142 0.086 Uiso 1 1 calc R . .
H16B H 0.0862 0.8239 0.2911 0.086 Uiso 1 1 calc R . .
H16C H 0.0376 0.8233 0.2478 0.086 Uiso 1 1 calc R . .
C17 C 0.07120(9) 0.5768(3) 0.23681(18) 0.0649(9) Uani 1 1 d . . .
H17A H 0.0427 0.5688 0.2463 0.097 Uiso 1 1 calc R . .
H17B H 0.0918 0.5771 0.2858 0.097 Uiso 1 1 calc R . .
H17C H 0.0768 0.5009 0.2058 0.097 Uiso 1 1 calc R . .
C18 C 0.18530(6) 0.89878(19) 0.25291(11) 0.0213(4) Uani 1 1 d . . .
C19 C 0.17965(7) 1.0209(2) 0.28632(12) 0.0298(5) Uani 1 1 d . . .
H19 H 0.1787 1.1013 0.2577 0.036 Uiso 1 1 calc R . .
C20 C 0.17543(8) 1.0244(2) 0.36172(13) 0.0385(6) Uani 1 1 d . . .
H20 H 0.1716 1.1077 0.3848 0.046 Uiso 1 1 calc R . .
C21 C 0.17679(8) 0.9085(2) 0.40351(13) 0.0392(6) Uani 1 1 d . . .
H21 H 0.1739 0.9121 0.4552 0.047 Uiso 1 1 calc R . .
C22 C 0.18232(8) 0.7871(2) 0.37048(13) 0.0364(6) Uani 1 1 d . . .
H22 H 0.1832 0.7071 0.3995 0.044 Uiso 1 1 calc R . .
C23 C 0.18653(7) 0.7815(2) 0.29523(12) 0.0284(5) Uani 1 1 d . . .
H23 H 0.1903 0.6978 0.2725 0.034 Uiso 1 1 calc R . .
C24 C 0.24552(6) 0.89456(18) 0.15327(11) 0.0200(4) Uani 1 1 d . . .
C25 C 0.27600(6) 0.89570(19) 0.22053(11) 0.0241(4) Uani 1 1 d . . .
H25 H 0.2681 0.8924 0.2685 0.029 Uiso 1 1 calc R . .
C26 C 0.31840(6) 0.9017(2) 0.21759(13) 0.0300(5) Uani 1 1 d . . .
H26 H 0.3395 0.9023 0.2636 0.036 Uiso 1 1 calc R . .
C27 C 0.32962(7) 0.9068(2) 0.14791(13) 0.0306(5) Uani 1 1 d . . .
H27 H 0.3586 0.9107 0.1460 0.037 Uiso 1 1 calc R . .
C28 C 0.29907(7) 0.9063(2) 0.08029(12) 0.0311(5) Uani 1 1 d . . .
H28 H 0.3071 0.9109 0.0324 0.037 Uiso 1 1 calc R . .
C29 C 0.25725(7) 0.8991(2) 0.08282(12) 0.0273(5) Uani 1 1 d . . .
H29 H 0.2363 0.8972 0.0366 0.033 Uiso 1 1 calc R . .

loop_
_atom_site_aniso_label
_atom_site_aniso_U_11
_atom_site_aniso_U_22
_atom_site_aniso_U_33
_atom_site_aniso_U_23
_atom_site_aniso_U_13
_atom_site_aniso_U_12
Pd1 0.01460(9) 0.01539(9) 0.02007(9) -0.00009(5) 0.00267(6) -0.00048(5)
Cl1 0.0208(2) 0.0192(2) 0.0338(3) 0.00092(19) -0.0010(2) 0.00363(18)
Cl2 0.0185(2) 0.0205(2) 0.0417(3) -0.0075(2) 0.0028(2) -0.00240(18)
P2 0.0169(2) 0.0169(2) 0.0182(2) 0.00040(18) 0.00214(18) -0.00033(19)
N1 0.0153(8) 0.0183(8) 0.0228(8) -0.0005(6) 0.0028(6) 0.0008(6)
N2 0.0182(8) 0.0171(8) 0.0214(8) 0.0008(6) 0.0018(6) -0.0006(6)
C1 0.0177(10) 0.0252(10) 0.0244(10) 0.0012(8) 0.0031(8) 0.0030(8)
C2 0.0208(10) 0.0210(10) 0.0235(10) 0.0001(8) 0.0032(8) 0.0023(8)
C3 0.0276(12) 0.0206(10) 0.0318(11) 0.0014(9) 0.0034(9) 0.0034(9)
C4 0.0326(12) 0.0180(10) 0.0293(12) 0.0000(8) 0.0048(9) -0.0043(9)
C5 0.0238(10) 0.0203(10) 0.0260(10) -0.0010(8) 0.0022(8) -0.0064(8)
C6 0.0149(10) 0.0186(10) 0.0326(11) -0.0024(8) 0.0059(8) 0.0013(7)
C7 0.0201(11) 0.0238(11) 0.0344(12) -0.0040(8) 0.0014(9) 0.0030(8)
C8 0.0213(11) 0.0310(12) 0.0476(14) -0.0079(10) -0.0041(10) 0.0023(9)
C9 0.0202(11) 0.0274(12) 0.0749(18) -0.0004(12) 0.0076(11) -0.0040(9)
C10 0.0238(11) 0.0297(12) 0.0598(16) 0.0100(11) 0.0156(11) 0.0008(9)
C11 0.0191(10) 0.0233(10) 0.0395(12) 0.0039(9) 0.0092(9) 0.0046(8)
C12 0.0285(12) 0.0450(14) 0.0274(11) -0.0006(10) 0.0007(9) 0.0010(10)
C13 0.0610(18) 0.0528(17) 0.0507(16) 0.0173(13) 0.0131(14) 0.0094(14)
C14 0.0511(18) 0.071(2) 0.0343(15) -0.0092(13) 0.0031(13) 0.0131(14)
C15 0.0239(12) 0.0434(14) 0.0382(13) 0.0134(10) 0.0123(10) 0.0052(10)
C16 0.0533(17) 0.082(2) 0.0341(14) -0.0044(14) 0.0055(12) 0.0260(16)
C17 0.0493(17) 0.071(2) 0.074(2) 0.0428(17) 0.0107(15) 0.0056(15)
C18 0.0190(10) 0.0254(10) 0.0189(9) -0.0006(8) 0.0029(7) -0.0017(8)
C19 0.0394(13) 0.0237(11) 0.0280(11) -0.0016(9) 0.0112(9) -0.0048(9)
C20 0.0533(15) 0.0343(13) 0.0306(12) -0.0110(10) 0.0148(11) -0.0056(11)
C21 0.0495(15) 0.0473(15) 0.0229(11) -0.0023(10) 0.0127(10) -0.0055(12)
C22 0.0488(15) 0.0328(13) 0.0274(12) 0.0076(9) 0.0080(11) 0.0002(11)
C23 0.0326(12) 0.0252(11) 0.0273(11) 0.0023(8) 0.0060(9) 0.0026(9)
C24 0.0179(9) 0.0179(9) 0.0237(10) -0.0010(7) 0.0035(8) 0.0000(7)
C25 0.0239(10) 0.0240(10) 0.0235(10) -0.0010(8) 0.0031(8) -0.0013(8)
C26 0.0205(11) 0.0319(12) 0.0333(12) -0.0004(9) -0.0033(9) -0.0013(9)
C27 0.0187(10) 0.0311(12) 0.0428(13) -0.0041(10) 0.0087(9) -0.0014(9)
C28 0.0303(12) 0.0365(12) 0.0293(11) -0.0029(9) 0.0122(9) -0.0031(9)
C29 0.0249(11) 0.0332(12) 0.0227(10) -0.0011(9) 0.0026(8) -0.0023(9)

loop_
_atom_type_symbol
_atom_type_description
_atom_type_scat_dispersion_real
_atom_type_scat_dispersion_imag
_atom_type_scat_source
C C 0.0033 0.0016 'International Tables Vol C Tables 4.2.6.8 and 6.1.1.4'
H H 0.0000 0.0000 'International Tables Vol C Tables 4.2.6.8 and 6.1.1.4'
N N 0.0061 0.0033 'International Tables Vol C Tables 4.2.6.8 and 6.1.1.4'
P P 0.1023 0.0942 'International Tables Vol C Tables 4.2.6.8 and 6.1.1.4'
Cl Cl 0.1484 0.1585 'International Tables Vol C Tables 4.2.6.8 and 6.1.1.4'
Pd Pd -0.9988 1.0072 'International Tables Vol C Tables 4.2.6.8 and 6.1.1.4'

loop_
_geom_angle_atom_site_label_1
_geom_angle_atom_site_label_2
_geom_angle_atom_site_label_3
_geom_angle
_geom_angle_site_symmetry_1
_geom_angle_site_symmetry_3
_geom_angle_publ_flag
N1 Pd1 P2 92.34(4) . . ?
N1 Pd1 Cl1 175.38(4) . . ?
P2 Pd1 Cl1 85.402(19) . . ?
N1 Pd1 Cl2 91.47(4) . . ?
P2 Pd1 Cl2 175.189(18) . . ?
Cl1 Pd1 Cl2 90.998(18) . . ?
N2 P2 C24 101.26(8) . . ?
N2 P2 C18 105.51(8) . . ?
C24 P2 C18 108.21(9) . . ?
N2 P2 Pd1 108.27(6) . . ?
C24 P2 Pd1 118.55(6) . . ?
C18 P2 Pd1 113.58(6) . . ?
C1 N1 C6 115.45(16) . . ?
C1 N1 Pd1 126.98(13) . . ?
C6 N1 Pd1 117.58(11) . . ?
C5 N2 C2 107.10(15) . . ?
C5 N2 P2 127.31(13) . . ?
C2 N2 P2 124.39(13) . . ?
N1 C1 C2 128.90(18) . . ?
N1 C1 H1 115.5 . . ?
C2 C1 H1 115.5 . . ?
C3 C2 N2 107.55(17) . . ?
C3 C2 C1 126.82(19) . . ?
N2 C2 C1 125.62(17) . . ?
C2 C3 C4 108.32(19) . . ?
C2 C3 H3 125.8 . . ?
C4 C3 H3 125.8 . . ?
C5 C4 C3 107.41(18) . . ?
C5 C4 H4 126.3 . . ?
C3 C4 H4 126.3 . . ?
C4 C5 N2 109.61(18) . . ?
C4 C5 H5 125.2 . . ?
N2 C5 H5 125.2 . . ?
C11 C6 C7 122.36(19) . . ?
C11 C6 N1 118.31(18) . . ?
C7 C6 N1 119.31(18) . . ?
C8 C7 C6 117.1(2) . . ?
C8 C7 C12 119.7(2) . . ?
C6 C7 C12 123.14(19) . . ?
C9 C8 C7 121.7(2) . . ?
C9 C8 H8 119.1 . . ?
C7 C8 H8 119.1 . . ?
C8 C9 C10 119.9(2) . . ?
C8 C9 H9 120.1 . . ?
C10 C9 H9 120.1 . . ?
C9 C10 C11 121.3(2) . . ?
C9 C10 H10 119.4 . . ?
C11 C10 H10 119.4 . . ?
C10 C11 C6 117.6(2) . . ?
C10 C11 C15 121.1(2) . . ?
C6 C11 C15 121.24(19) . . ?
C7 C12 C14 111.2(2) . . ?
C7 C12 C13 110.95(19) . . ?
C14 C12 C13 110.6(2) . . ?
C7 C12 H12 108.0 . . ?
C14 C12 H12 108.0 . . ?
C13 C12 H12 108.0 . . ?
C12 C13 H13A 109.5 . . ?
C12 C13 H13B 109.5 . . ?
H13A C13 H13B 109.5 . . ?
C12 C13 H13C 109.5 . . ?
H13A C13 H13C 109.5 . . ?
H13B C13 H13C 109.5 . . ?
C12 C14 H14A 109.5 . . ?
C12 C14 H14B 109.5 . . ?
H14A C14 H14B 109.5 . . ?
C12 C14 H14C 109.5 . . ?
H14A C14 H14C 109.5 . . ?
H14B C14 H14C 109.5 . . ?
C11 C15 C16 110.89(19) . . ?
C11 C15 C17 113.0(2) . . ?
C16 C15 C17 110.8(2) . . ?
C11 C15 H15 107.3 . . ?
C16 C15 H15 107.3 . . ?
C17 C15 H15 107.3 . . ?
C15 C16 H16A 109.5 . . ?
C15 C16 H16B 109.5 . . ?
H16A C16 H16B 109.5 . . ?
C15 C16 H16C 109.5 . . ?
H16A C16 H16C 109.5 . . ?
H16B C16 H16C 109.5 . . ?
C15 C17 H17A 109.5 . . ?
C15 C17 H17B 109.5 . . ?
H17A C17 H17B 109.5 . . ?
C15 C17 H17C 109.5 . . ?
H17A C17 H17C 109.5 . . ?
H17B C17 H17C 109.5 . . ?
C19 C18 C23 119.85(18) . . ?
C19 C18 P2 121.73(15) . . ?
C23 C18 P2 118.41(15) . . ?
C18 C19 C20 119.4(2) . . ?
C18 C19 H19 120.3 . . ?
C20 C19 H19 120.3 . . ?
C21 C20 C19 120.7(2) . . ?
C21 C20 H20 119.7 . . ?
C19 C20 H20 119.7 . . ?
C20 C21 C22 120.1(2) . . ?
C20 C21 H21 120.0 . . ?
C22 C21 H21 120.0 . . ?
C21 C22 C23 120.1(2) . . ?
C21 C22 H22 119.9 . . ?
C23 C22 H22 119.9 . . ?
C22 C23 C18 119.86(19) . . ?
C22 C23 H23 120.1 . . ?
C18 C23 H23 120.1 . . ?
C25 C24 C29 120.06(18) . . ?
C25 C24 P2 121.11(15) . . ?
C29 C24 P2 118.82(15) . . ?
C24 C25 C26 119.69(19) . . ?
C24 C25 H25 120.2 . . ?
C26 C25 H25 120.2 . . ?
C27 C26 C25 119.8(2) . . ?
C27 C26 H26 120.1 . . ?
C25 C26 H26 120.1 . . ?
C26 C27 C28 120.6(2) . . ?
C26 C27 H27 119.7 . . ?
C28 C27 H27 119.7 . . ?
C29 C28 C27 119.8(2) . . ?
C29 C28 H28 120.1 . . ?
C27 C28 H28 120.1 . . ?
C28 C29 C24 119.99(19) . . ?
C28 C29 H29 120.0 . . ?
C24 C29 H29 120.0 . . ?

loop_
_geom_bond_atom_site_label_1
_geom_bond_atom_site_label_2
_geom_bond_distance
_geom_bond_site_symmetry_2
_geom_bond_publ_flag
Pd1 N1 2.0593(15) . ?
Pd1 P2 2.1959(5) . ?
Pd1 Cl1 2.2855(5) . ?
Pd1 Cl2 2.3487(5) . ?
P2 N2 1.7121(16) . ?
P2 C24 1.7983(19) . ?
P2 C18 1.8078(19) . ?
N1 C1 1.292(2) . ?
N1 C6 1.447(2) . ?
N2 C5 1.386(2) . ?
N2 C2 1.398(2) . ?
C1 C2 1.422(3) . ?
C1 H1 0.9500 . ?
C2 C3 1.377(3) . ?
C3 C4 1.401(3) . ?
C3 H3 0.9500 . ?
C4 C5 1.354(3) . ?
C4 H4 0.9500 . ?
C5 H5 0.9500 . ?
C6 C11 1.397(3) . ?
C6 C7 1.405(3) . ?
C7 C8 1.389(3) . ?
C7 C12 1.516(3) . ?
C8 C9 1.372(4) . ?
C8 H8 0.9500 . ?
C9 C10 1.385(3) . ?
C9 H9 0.9500 . ?
C10 C11 1.384(3) . ?
C10 H10 0.9500 . ?
C11 C15 1.520(3) . ?
C12 C14 1.528(3) . ?
C12 C13 1.532(3) . ?
C12 H12 1.0000 . ?
C13 H13A 0.9800 . ?
C13 H13B 0.9800 . ?
C13 H13C 0.9800 . ?
C14 H14A 0.9800 . ?
C14 H14B 0.9800 . ?
C14 H14C 0.9800 . ?
C15 C16 1.513(4) . ?
C15 C17 1.526(3) . ?
C15 H15 1.0000 . ?
C16 H16A 0.9800 . ?
C16 H16B 0.9800 . ?
C16 H16C 0.9800 . ?
C17 H17A 0.9800 . ?
C17 H17B 0.9800 . ?
C17 H17C 0.9800 . ?
C18 C19 1.389(3) . ?
C18 C23 1.392(3) . ?
C19 C20 1.385(3) . ?
C19 H19 0.9500 . ?
C20 C21 1.375(3) . ?
C20 H20 0.9500 . ?
C21 C22 1.379(3) . ?
C21 H21 0.9500 . ?
C22 C23 1.384(3) . ?
C22 H22 0.9500 . ?
C23 H23 0.9500 . ?
C24 C25 1.382(3) . ?
C24 C29 1.395(3) . ?
C25 C26 1.392(3) . ?
C25 H25 0.9500 . ?
C26 C27 1.374(3) . ?
C26 H26 0.9500 . ?
C27 C28 1.387(3) . ?
C27 H27 0.9500 . ?
C28 C29 1.372(3) . ?
C28 H28 0.9500 . ?
C29 H29 0.9500 . ?

loop_
_geom_torsion_atom_site_label_1
_geom_torsion_atom_site_label_2
_geom_torsion_atom_site_label_3
_geom_torsion_atom_site_label_4
_geom_torsion
_geom_torsion_site_symmetry_1
_geom_torsion_site_symmetry_2
_geom_torsion_site_symmetry_3
_geom_torsion_site_symmetry_4
_geom_torsion_publ_flag
N1 Pd1 P2 N2 -35.13(7) . . . . ?
Cl1 Pd1 P2 N2 148.91(6) . . . . ?
N1 Pd1 P2 C24 -149.57(8) . . . . ?
Cl1 Pd1 P2 C24 34.47(7) . . . . ?
N1 Pd1 P2 C18 81.70(8) . . . . ?
Cl1 Pd1 P2 C18 -94.26(7) . . . . ?
P2 Pd1 N1 C1 25.00(16) . . . . ?
Cl2 Pd1 N1 C1 -152.06(16) . . . . ?
P2 Pd1 N1 C6 -155.46(13) . . . . ?
Cl2 Pd1 N1 C6 27.47(13) . . . . ?
C24 P2 N2 C5 -31.72(18) . . . . ?
C18 P2 N2 C5 80.98(17) . . . . ?
Pd1 P2 N2 C5 -157.10(15) . . . . ?
C24 P2 N2 C2 162.46(16) . . . . ?
C18 P2 N2 C2 -84.84(17) . . . . ?
Pd1 P2 N2 C2 37.09(16) . . . . ?
C6 N1 C1 C2 177.33(19) . . . . ?
Pd1 N1 C1 C2 -3.1(3) . . . . ?
C5 N2 C2 C3 0.7(2) . . . . ?
P2 N2 C2 C3 168.93(14) . . . . ?
C5 N2 C2 C1 179.47(18) . . . . ?
P2 N2 C2 C1 -12.3(3) . . . . ?
N1 C1 C2 C3 168.6(2) . . . . ?
N1 C1 C2 N2 -9.9(3) . . . . ?
N2 C2 C3 C4 0.3(2) . . . . ?
C1 C2 C3 C4 -178.5(2) . . . . ?
C2 C3 C4 C5 -1.2(3) . . . . ?
C3 C4 C5 N2 1.6(2) . . . . ?
C2 N2 C5 C4 -1.5(2) . . . . ?
P2 N2 C5 C4 -169.24(15) . . . . ?
C1 N1 C6 C11 -109.9(2) . . . . ?
Pd1 N1 C6 C11 70.5(2) . . . . ?
C1 N1 C6 C7 71.5(2) . . . . ?
Pd1 N1 C6 C7 -108.08(17) . . . . ?
C11 C6 C7 C8 2.8(3) . . . . ?
N1 C6 C7 C8 -178.67(17) . . . . ?
C11 C6 C7 C12 -174.61(19) . . . . ?
N1 C6 C7 C12 3.9(3) . . . . ?
C6 C7 C8 C9 -1.1(3) . . . . ?
C12 C7 C8 C9 176.5(2) . . . . ?
C7 C8 C9 C10 -0.5(3) . . . . ?
C8 C9 C10 C11 0.4(4) . . . . ?
C9 C10 C11 C6 1.3(3) . . . . ?
C9 C10 C11 C15 -179.4(2) . . . . ?
C7 C6 C11 C10 -2.9(3) . . . . ?
N1 C6 C11 C10 178.55(18) . . . . ?
C7 C6 C11 C15 177.74(19) . . . . ?
N1 C6 C11 C15 -0.8(3) . . . . ?
C8 C7 C12 C14 -56.3(3) . . . . ?
C6 C7 C12 C14 121.1(2) . . . . ?
C8 C7 C12 C13 67.3(3) . . . . ?
C6 C7 C12 C13 -115.3(2) . . . . ?
C10 C11 C15 C16 -90.7(3) . . . . ?
C6 C11 C15 C16 88.6(3) . . . . ?
C10 C11 C15 C17 34.3(3) . . . . ?
C6 C11 C15 C17 -146.4(2) . . . . ?
N2 P2 C18 C19 -15.70(19) . . . . ?
C24 P2 C18 C19 92.03(18) . . . . ?
Pd1 P2 C18 C19 -134.13(16) . . . . ?
N2 P2 C18 C23 163.37(16) . . . . ?
C24 P2 C18 C23 -88.90(18) . . . . ?
Pd1 P2 C18 C23 44.94(18) . . . . ?
C23 C18 C19 C20 0.2(3) . . . . ?
P2 C18 C19 C20 179.28(17) . . . . ?
C18 C19 C20 C21 0.0(4) . . . . ?
C19 C20 C21 C22 -0.1(4) . . . . ?
C20 C21 C22 C23 0.0(4) . . . . ?
C21 C22 C23 C18 0.2(4) . . . . ?
C19 C18 C23 C22 -0.3(3) . . . . ?
P2 C18 C23 C22 -179.40(18) . . . . ?
N2 P2 C24 C25 116.40(16) . . . . ?
C18 P2 C24 C25 5.76(18) . . . . ?
Pd1 P2 C24 C25 -125.42(14) . . . . ?
N2 P2 C24 C29 -63.76(17) . . . . ?
C18 P2 C24 C29 -174.41(15) . . . . ?
Pd1 P2 C24 C29 54.42(17) . . . . ?
C29 C24 C25 C26 0.1(3) . . . . ?
P2 C24 C25 C26 179.98(15) . . . . ?
C24 C25 C26 C27 0.2(3) . . . . ?
C25 C26 C27 C28 0.1(3) . . . . ?
C26 C27 C28 C29 -0.8(3) . . . . ?
C27 C28 C29 C24 1.1(3) . . . . ?
C25 C24 C29 C28 -0.8(3) . . . . ?
P2 C24 C29 C28 179.41(16) . . . . ?
